data_7700364
loop_
_publ_author_name
'Wang, Long'
'Li, Jun'
'Deng, Dongsheng'
'Daniliuc, Constantin G.'
'M\"uck-Lichtenfeld, Christian'
'Kehr, Gerald'
'Erker, Gerhard'

_publ_section_title
;
 Carbon-carbon bond forming reactions of acetylenic esters and ketones
 within frustrated phosphane/borane Lewis pair frameworks.
;
_journal_issue 31
_journal_name_full 'Dalton transactions (Cambridge, England : 2003)'
_journal_page_first 11921
_journal_page_last 11926
_journal_paper_doi 10.1039/c9dt02624j
_journal_volume 48
_journal_year 2019
_chemical_formula_sum 'C62 H64 B F10 O2 P'
_chemical_formula_weight 1072.91
_space_group_IT_number 14
_space_group_name_Hall '-P 2yn'
_space_group_name_H-M_alt 'P 1 21/n 1'
_symmetry_cell_setting monoclinic
_symmetry_space_group_name_Hall '-P 2yn'
_symmetry_space_group_name_H-M 'P 1 21/n 1'
_atom_sites_solution_hydrogens geom
_atom_sites_solution_primary direct
_atom_sites_solution_secondary difmap
_audit_creation_method SHELXL-97
_audit_update_record
;
2017-12-19 deposited with the CCDC.    2019-06-25 downloaded from the CCDC.
;
_cell_angle_alpha 90.00
_cell_angle_beta 94.226(1)
_cell_angle_gamma 90.00
_cell_formula_units_Z 4
_cell_length_a 14.9129(2)
_cell_length_b 21.1097(4)
_cell_length_c 20.6454(4)
_cell_measurement_reflns_used 10706
_cell_measurement_temperature 173(2)
_cell_measurement_theta_max 25.35
_cell_measurement_theta_min 3.70
_cell_volume 6481.6(2)
_computing_cell_refinement 'Collect (Nonius B.V., 1998)'
_computing_data_collection 'Collect (Nonius B.V., 1998)'
_computing_data_reduction 'Denzo-SMN (Otwinowski & Minor, 1997)'
_computing_molecular_graphics 'XP-SHELXL-2013 (Sheldrick, 2013)'
_computing_publication_material 'SHELXL-2013 (Sheldrick, 2013)'
_computing_structure_refinement 'SHELXL-2013 (Sheldrick, 2013)'
_computing_structure_solution 'SHELXL-2013 (Sheldrick, 2013)'
_diffrn_ambient_temperature 173(2)
_diffrn_measured_fraction_theta_full 0.985
_diffrn_measured_fraction_theta_max 0.985
_diffrn_measurement_device_type 'Nonius KappaCCD APEXII'
_diffrn_measurement_method '\w and \f scans'
_diffrn_radiation_monochromator 'Montel mirror'
_diffrn_radiation_source 'rotating anode Nonius FR591'
_diffrn_radiation_type MoK\a
_diffrn_radiation_wavelength 0.71073
_diffrn_reflns_av_R_equivalents 0.060
_diffrn_reflns_av_sigmaI/netI 0.0602
_diffrn_reflns_limit_h_max 17
_diffrn_reflns_limit_h_min -17
_diffrn_reflns_limit_k_max 23
_diffrn_reflns_limit_k_min -25
_diffrn_reflns_limit_l_max 24
_diffrn_reflns_limit_l_min -24
_diffrn_reflns_number 31357
_diffrn_reflns_theta_full 25.00
_diffrn_reflns_theta_max 25.00
_diffrn_reflns_theta_min 3.71
_exptl_absorpt_coefficient_mu 0.108
_exptl_absorpt_correction_T_max 0.9936
_exptl_absorpt_correction_T_min 0.9914
_exptl_absorpt_correction_type multi-scan
_exptl_absorpt_process_details 'Denzo (Otwinowski, Borek, Majewski & Minor, 2003)'
_exptl_crystal_colour 'pale yellow'
_exptl_crystal_density_diffrn 1.099
_exptl_crystal_density_method 'not measured'
_exptl_crystal_description prism
_exptl_crystal_F_000 2248
_exptl_crystal_size_max 0.08
_exptl_crystal_size_mid 0.07
_exptl_crystal_size_min 0.06
_refine_diff_density_max 0.269
_refine_diff_density_min -0.244
_refine_diff_density_rms 0.046
_refine_ls_extinction_method none
_refine_ls_goodness_of_fit_ref 1.053
_refine_ls_hydrogen_treatment constr
_refine_ls_matrix_type full
_refine_ls_number_parameters 728
_refine_ls_number_reflns 11249
_refine_ls_number_restraints 58
_refine_ls_restrained_S_all 1.063
_refine_ls_R_factor_all 0.0953
_refine_ls_R_factor_gt 0.0635
_refine_ls_shift/su_max 0.000
_refine_ls_shift/su_mean 0.000
_refine_ls_structure_factor_coef Fsqd
_refine_ls_weighting_details 'calc w=1/[\s^2^(Fo^2^)+(0.0439P)^2^+5.4726P] where P=(Fo^2^+2Fc^2^)/3'
_refine_ls_weighting_scheme calc
_refine_ls_wR_factor_gt 0.1368
_refine_ls_wR_factor_ref 0.1519
_reflns_number_gt 7625
_reflns_number_total 11249
_reflns_threshold_expression >2sigma(I)
_cod_data_source_file c9dt02624j2.cif
_cod_data_source_block erk8762
_cod_depositor_comments 'Adding full bibliography for 7700359--7700368.cif.'
_cod_original_sg_symbol_H-M P21/n
_cod_database_code 7700364

loop_
_symmetry_equiv_pos_as_xyz
'x, y, z'
'-x+1/2, y+1/2, -z+1/2'
'-x, -y, -z'
'x-1/2, -y-1/2, z-1/2'

loop_
_atom_site_label
_atom_site_type_symbol
_atom_site_fract_x
_atom_site_fract_y
_atom_site_fract_z
_atom_site_U_iso_or_equiv
_atom_site_adp_type
_atom_site_occupancy
_atom_site_symmetry_multiplicity
_atom_site_calc_flag
_atom_site_refinement_flags
_atom_site_disorder_assembly
_atom_site_disorder_group
P1 P 0.17745(5) 0.09914(3) 0.32614(3) 0.03093(17) Uani 1 1 d . . .
O1 O 0.24756(13) 0.12011(9) 0.55926(8) 0.0354(4) Uani 1 1 d . . .
O2 O 0.33194(12) 0.06354(8) 0.48698(8) 0.0339(4) Uani 1 1 d . . .
C1 C 0.11604(18) 0.15993(13) 0.37071(12) 0.0336(6) Uani 1 1 d . . .
H1A H 0.1286 0.2027 0.3539 0.040 Uiso 1 1 calc R . .
H1B H 0.0505 0.1523 0.3646 0.040 Uiso 1 1 calc R . .
C2 C 0.14816(18) 0.15558(12) 0.44442(12) 0.0317(6) Uani 1 1 d . . .
C3 C 0.23034(18) 0.19711(12) 0.46264(13) 0.0323(6) Uani 1 1 d . . .
H3A H 0.2132 0.2422 0.4570 0.039 Uiso 1 1 calc R . .
H3B H 0.2776 0.1878 0.4327 0.039 Uiso 1 1 calc R . .
C4 C 0.24199(18) 0.07216(13) 0.51501(13) 0.0328(6) Uani 1 1 d . . .
C5 C 0.17753(18) 0.08563(12) 0.45389(13) 0.0322(6) Uani 1 1 d . . .
H5 H 0.1239 0.0571 0.4529 0.039 Uiso 1 1 calc R . .
C6 C 0.23452(18) 0.07070(12) 0.39806(12) 0.0298(6) Uani 1 1 d . . .
C7 C 0.32188(18) 0.06368(12) 0.42137(12) 0.0315(6) Uani 1 1 d . . .
C8 C 0.06797(19) 0.17200(14) 0.48366(14) 0.0389(7) Uani 1 1 d . . .
H8A H 0.0845 0.1654 0.5300 0.058 Uiso 1 1 calc R . .
H8B H 0.0169 0.1447 0.4699 0.058 Uiso 1 1 calc R . .
H8C H 0.0512 0.2164 0.4762 0.058 Uiso 1 1 calc R . .
C11 C 0.08564(19) 0.04920(13) 0.28974(13) 0.0339(6) Uani 1 1 d . . .
C12 C 0.03237(19) 0.07760(14) 0.23766(14) 0.0387(7) Uani 1 1 d . . .
C13 C -0.0328(2) 0.04095(15) 0.20330(15) 0.0473(8) Uani 1 1 d . . .
H13 H -0.0673 0.0597 0.1678 0.057 Uiso 1 1 calc R . .
C14 C -0.0494(2) -0.02162(15) 0.21862(15) 0.0481(8) Uani 1 1 d . . .
C15 C -0.0007(2) -0.04668(14) 0.27213(14) 0.0410(7) Uani 1 1 d . . .
H15 H -0.0138 -0.0887 0.2850 0.049 Uiso 1 1 calc R . .
C16 C 0.06653(19) -0.01350(13) 0.30812(13) 0.0346(6) Uani 1 1 d . . .
C17 C 0.0390(2) 0.14650(14) 0.21740(14) 0.0414(7) Uani 1 1 d . . .
H17 H 0.0888 0.1663 0.2455 0.050 Uiso 1 1 calc R . .
C18 C -0.0478(2) 0.18283(16) 0.22877(17) 0.0563(9) Uani 1 1 d . . .
H18A H -0.0975 0.1657 0.2004 0.084 Uiso 1 1 calc R . .
H18B H -0.0397 0.2278 0.2190 0.084 Uiso 1 1 calc R . .
H18C H -0.0615 0.1781 0.2742 0.084 Uiso 1 1 calc R . .
C19 C 0.0627(3) 0.15333(16) 0.14674(15) 0.0581(9) Uani 1 1 d . . .
H19A H 0.1183 0.1300 0.1405 0.087 Uiso 1 1 calc R . .
H19B H 0.0712 0.1982 0.1368 0.087 Uiso 1 1 calc R . .
H19C H 0.0137 0.1361 0.1177 0.087 Uiso 1 1 calc R . .
C20 C -0.1205(3) -0.05910(17) 0.17889(18) 0.0643(11) Uani 1 1 d . . .
H20 H -0.1303 -0.0375 0.1359 0.077 Uiso 1 1 calc R . .
C21 C -0.0905(4) -0.1260(2) 0.1657(3) 0.1076(19) Uani 1 1 d . . .
H21A H -0.0340 -0.1249 0.1444 0.161 Uiso 1 1 calc R . .
H21B H -0.1367 -0.1474 0.1374 0.161 Uiso 1 1 calc R . .
H21C H -0.0815 -0.1491 0.2069 0.161 Uiso 1 1 calc R . .
C22 C -0.2091(3) -0.0578(3) 0.2099(3) 0.1056(18) Uani 1 1 d . . .
H22A H -0.2037 -0.0822 0.2504 0.158 Uiso 1 1 calc R . .
H22B H -0.2560 -0.0764 0.1801 0.158 Uiso 1 1 calc R . .
H22C H -0.2249 -0.0138 0.2194 0.158 Uiso 1 1 calc R . .
C23 C 0.11155(19) -0.04861(13) 0.36636(13) 0.0361(7) Uani 1 1 d . . .
H23 H 0.1612 -0.0212 0.3858 0.043 Uiso 1 1 calc R . .
C24 C 0.1525(2) -0.11197(14) 0.34859(17) 0.0524(8) Uani 1 1 d . . .
H24A H 0.1049 -0.1402 0.3303 0.079 Uiso 1 1 calc R . .
H24B H 0.1822 -0.1314 0.3876 0.079 Uiso 1 1 calc R . .
H24C H 0.1967 -0.1051 0.3164 0.079 Uiso 1 1 calc R . .
C25 C 0.0445(2) -0.05885(16) 0.41777(15) 0.0504(8) Uani 1 1 d . . .
H25A H 0.0176 -0.0182 0.4285 0.076 Uiso 1 1 calc R . .
H25B H 0.0756 -0.0771 0.4569 0.076 Uiso 1 1 calc R . .
H25C H -0.0029 -0.0879 0.4009 0.076 Uiso 1 1 calc R . .
C31 C 0.24697(18) 0.12070(13) 0.26022(13) 0.0334(6) Uani 1 1 d . . .
C32 C 0.27234(19) 0.18360(13) 0.24666(14) 0.0382(7) Uani 1 1 d . . .
C33 C 0.3088(2) 0.19601(15) 0.18823(15) 0.0458(8) Uani 1 1 d . A .
H33 H 0.3224 0.2387 0.1781 0.055 Uiso 1 1 calc R . .
C35 C 0.3095(2) 0.08749(15) 0.16105(15) 0.0467(8) Uani 1 1 d . A .
H35 H 0.3251 0.0544 0.1328 0.056 Uiso 1 1 calc R . .
C36 C 0.2705(2) 0.07170(14) 0.21837(13) 0.0394(7) Uani 1 1 d . . .
C37 C 0.2671(2) 0.23898(13) 0.29349(14) 0.0392(7) Uani 1 1 d . . .
H37 H 0.2515 0.2214 0.3362 0.047 Uiso 1 1 calc R . .
C38 C 0.3576(2) 0.27401(14) 0.30508(16) 0.0513(8) Uani 1 1 d . . .
H38A H 0.4051 0.2435 0.3179 0.077 Uiso 1 1 calc R . .
H38B H 0.3533 0.3054 0.3397 0.077 Uiso 1 1 calc R . .
H38C H 0.3719 0.2955 0.2650 0.077 Uiso 1 1 calc R . .
C39 C 0.1934(2) 0.28650(14) 0.27108(16) 0.0493(8) Uani 1 1 d . . .
H39A H 0.2080 0.3059 0.2300 0.074 Uiso 1 1 calc R . .
H39B H 0.1895 0.3195 0.3041 0.074 Uiso 1 1 calc R . .
H39C H 0.1356 0.2644 0.2648 0.074 Uiso 1 1 calc R . .
C34 C 0.3262(2) 0.14915(16) 0.14388(15) 0.0482(8) Uani 1 1 d D . .
C40 C 0.3688(6) 0.1645(5) 0.0813(3) 0.065(3) Uani 0.745(10) 1 d PDU A 1
H40 H 0.3686 0.1241 0.0560 0.078 Uiso 0.745(10) 1 calc PR A 1
C41 C 0.3141(6) 0.2113(4) 0.0394(3) 0.103(3) Uani 0.745(10) 1 d PDU A 1
H41A H 0.2520 0.1963 0.0328 0.155 Uiso 0.745(10) 1 calc PR A 1
H41B H 0.3399 0.2153 -0.0028 0.155 Uiso 0.745(10) 1 calc PR A 1
H41C H 0.3151 0.2527 0.0609 0.155 Uiso 0.745(10) 1 calc PR A 1
C42 C 0.4652(5) 0.1831(5) 0.0932(4) 0.113(3) Uani 0.745(10) 1 d PDU A 1
H42A H 0.4693 0.2229 0.1176 0.170 Uiso 0.745(10) 1 calc PR A 1
H42B H 0.4917 0.1887 0.0516 0.170 Uiso 0.745(10) 1 calc PR A 1
H42C H 0.4978 0.1498 0.1183 0.170 Uiso 0.745(10) 1 calc PR A 1
C40A C 0.3593(17) 0.1596(15) 0.0769(8) 0.067(8) Uani 0.255(10) 1 d PDU A 2
H40A H 0.4026 0.1245 0.0698 0.080 Uiso 0.255(10) 1 calc PR A 2
C41A C 0.2853(14) 0.1545(13) 0.0232(8) 0.110(8) Uani 0.255(10) 1 d PDU A 2
H41D H 0.2600 0.1116 0.0227 0.165 Uiso 0.255(10) 1 calc PR A 2
H41E H 0.3099 0.1632 -0.0186 0.165 Uiso 0.255(10) 1 calc PR A 2
H41F H 0.2380 0.1853 0.0306 0.165 Uiso 0.255(10) 1 calc PR A 2
C42A C 0.411(2) 0.2204(13) 0.0732(13) 0.137(11) Uani 0.255(10) 1 d PDU A 2
H42D H 0.3694 0.2556 0.0640 0.205 Uiso 0.255(10) 1 calc PR A 2
H42E H 0.4526 0.2174 0.0386 0.205 Uiso 0.255(10) 1 calc PR A 2
H42F H 0.4457 0.2280 0.1148 0.205 Uiso 0.255(10) 1 calc PR A 2
C43 C 0.2625(2) 0.00126(13) 0.23292(14) 0.0413(7) Uani 1 1 d . . .
H43 H 0.2363 -0.0031 0.2759 0.050 Uiso 1 1 calc R . .
C44 C 0.3558(2) -0.02985(15) 0.23834(16) 0.0490(8) Uani 1 1 d . . .
H44A H 0.3810 -0.0292 0.1958 0.073 Uiso 1 1 calc R . .
H44B H 0.3504 -0.0738 0.2529 0.073 Uiso 1 1 calc R . .
H44C H 0.3955 -0.0064 0.2698 0.073 Uiso 1 1 calc R . .
C45 C 0.1997(2) -0.03282(15) 0.18204(15) 0.0495(8) Uani 1 1 d . . .
H45A H 0.1413 -0.0113 0.1781 0.074 Uiso 1 1 calc R . .
H45B H 0.1915 -0.0768 0.1955 0.074 Uiso 1 1 calc R . .
H45C H 0.2262 -0.0321 0.1400 0.074 Uiso 1 1 calc R . .
B1 B 0.2712(2) 0.18587(15) 0.53727(16) 0.0369(8) Uani 1 1 d . . .
C51 C 0.23281(19) 0.23804(13) 0.58789(13) 0.0368(7) Uani 1 1 d . . .
F52 F 0.30728(12) 0.31811(8) 0.53169(9) 0.0528(5) Uani 1 1 d . . .
C52 C 0.2562(2) 0.30101(15) 0.58105(14) 0.0442(7) Uani 1 1 d . . .
F53 F 0.26097(15) 0.40978(9) 0.61074(11) 0.0736(6) Uani 1 1 d . . .
C53 C 0.2340(2) 0.35012(15) 0.62097(17) 0.0549(9) Uani 1 1 d . . .
F54 F 0.1624(2) 0.38271(11) 0.71279(13) 0.1077(10) Uani 1 1 d . . .
C54 C 0.1856(3) 0.33638(17) 0.67222(19) 0.0674(11) Uani 1 1 d . . .
F55 F 0.1067(2) 0.26195(12) 0.73120(12) 0.1057(9) Uani 1 1 d U . .
C55 C 0.1575(3) 0.27514(18) 0.68171(18) 0.0673(10) Uani 1 1 d . . .
F56 F 0.15041(15) 0.16935(9) 0.65299(9) 0.0651(6) Uani 1 1 d . . .
C56 C 0.1818(2) 0.22819(15) 0.63976(15) 0.0480(8) Uani 1 1 d . . .
C61 C 0.38253(19) 0.19060(13) 0.54845(14) 0.0378(7) Uani 1 1 d . . .
F62 F 0.37367(13) 0.15294(9) 0.65614(8) 0.0571(5) Uani 1 1 d . . .
C62 C 0.4238(2) 0.16943(14) 0.60710(15) 0.0440(7) Uani 1 1 d . . .
F63 F 0.55013(15) 0.14340(10) 0.67812(11) 0.0854(8) Uani 1 1 d . . .
C63 C 0.5162(2) 0.16479(15) 0.61946(18) 0.0558(9) Uani 1 1 d . . .
F64 F 0.66176(14) 0.17787(13) 0.58534(14) 0.0977(9) Uani 1 1 d . . .
C64 C 0.5710(2) 0.18227(18) 0.5737(2) 0.0622(10) Uani 1 1 d . . .
F65 F 0.58972(14) 0.22506(13) 0.47047(12) 0.0876(8) Uani 1 1 d . . .
C65 C 0.5353(2) 0.20549(18) 0.51554(18) 0.0569(9) Uani 1 1 d . . .
F66 F 0.41426(12) 0.23492(10) 0.44669(9) 0.0597(5) Uani 1 1 d . . .
C66 C 0.4431(2) 0.20988(15) 0.50492(15) 0.0440(7) Uani 1 1 d . . .
C71 C 0.22347(18) 0.00999(13) 0.54831(13) 0.0338(6) Uani 1 1 d . . .
C72 C 0.2469(2) -0.04770(14) 0.52099(14) 0.0412(7) Uani 1 1 d . . .
H72 H 0.2760 -0.0480 0.4816 0.049 Uiso 1 1 calc R . .
C73 C 0.2280(2) -0.10461(15) 0.55084(16) 0.0482(8) Uani 1 1 d . . .
H73 H 0.2447 -0.1436 0.5321 0.058 Uiso 1 1 calc R . .
C74 C 0.1847(2) -0.10444(16) 0.60787(17) 0.0525(8) Uani 1 1 d . . .
H74 H 0.1713 -0.1433 0.6282 0.063 Uiso 1 1 calc R . .
C75 C 0.1613(2) -0.04789(15) 0.63501(17) 0.0534(9) Uani 1 1 d . . .
H75 H 0.1313 -0.0477 0.6740 0.064 Uiso 1 1 calc R . .
C76 C 0.1814(2) 0.00917(14) 0.60551(15) 0.0422(7) Uani 1 1 d . . .
H76 H 0.1659 0.0480 0.6251 0.051 Uiso 1 1 calc R . .
C81 C 0.40779(18) 0.05718(13) 0.39134(13) 0.0325(6) Uani 1 1 d . . .
C82 C 0.43580(19) 0.10329(14) 0.34962(15) 0.0416(7) Uani 1 1 d . . .
H82 H 0.3982 0.1386 0.3386 0.050 Uiso 1 1 calc R . .
C83 C 0.5190(2) 0.09784(16) 0.32393(16) 0.0505(8) Uani 1 1 d . . .
H83 H 0.5382 0.1296 0.2954 0.061 Uiso 1 1 calc R . .
C84 C 0.5738(2) 0.04686(16) 0.33956(16) 0.0503(8) Uani 1 1 d . . .
H84 H 0.6302 0.0430 0.3214 0.060 Uiso 1 1 calc R . .
C85 C 0.5464(2) 0.00126(15) 0.38182(15) 0.0445(7) Uani 1 1 d . . .
H85 H 0.5844 -0.0339 0.3927 0.053 Uiso 1 1 calc R . .
C86 C 0.46410(19) 0.00627(13) 0.40861(14) 0.0362(6) Uani 1 1 d . . .
H86 H 0.4463 -0.0247 0.4385 0.043 Uiso 1 1 calc R . .

loop_
_atom_site_aniso_label
_atom_site_aniso_U_11
_atom_site_aniso_U_22
_atom_site_aniso_U_33
_atom_site_aniso_U_23
_atom_site_aniso_U_13
_atom_site_aniso_U_12
P1 0.0341(4) 0.0304(4) 0.0282(4) 0.0027(3) 0.0019(3) -0.0011(3)
O1 0.0440(11) 0.0357(10) 0.0266(9) -0.0012(8) 0.0028(8) -0.0017(9)
O2 0.0349(10) 0.0384(11) 0.0283(10) 0.0025(8) 0.0023(8) -0.0003(8)
C1 0.0355(15) 0.0348(15) 0.0307(14) 0.0012(12) 0.0027(12) 0.0018(12)
C2 0.0313(14) 0.0354(15) 0.0282(14) 0.0011(11) 0.0013(11) -0.0006(12)
C3 0.0349(15) 0.0312(14) 0.0314(14) -0.0001(11) 0.0059(12) 0.0017(12)
C4 0.0336(15) 0.0364(15) 0.0287(14) 0.0027(12) 0.0038(12) 0.0026(12)
C5 0.0329(15) 0.0304(14) 0.0329(15) 0.0013(11) 0.0000(12) -0.0014(12)
C6 0.0317(15) 0.0280(14) 0.0299(14) 0.0020(11) 0.0036(11) 0.0000(11)
C7 0.0409(16) 0.0282(14) 0.0257(14) 0.0025(11) 0.0042(12) -0.0003(12)
C8 0.0383(16) 0.0376(16) 0.0417(17) 0.0001(13) 0.0078(13) 0.0007(13)
C11 0.0385(16) 0.0345(15) 0.0285(14) 0.0002(12) 0.0004(12) 0.0023(12)
C12 0.0399(16) 0.0422(16) 0.0333(15) 0.0017(13) -0.0012(13) 0.0017(13)
C13 0.053(2) 0.0489(19) 0.0382(17) 0.0002(14) -0.0111(15) -0.0059(15)
C14 0.0514(19) 0.0487(19) 0.0427(18) -0.0026(15) -0.0071(15) -0.0094(15)
C15 0.0468(18) 0.0358(16) 0.0395(16) 0.0011(13) -0.0028(14) -0.0074(13)
C16 0.0398(16) 0.0344(15) 0.0296(14) 0.0000(12) 0.0019(12) -0.0008(12)
C17 0.0475(18) 0.0408(16) 0.0344(16) 0.0088(13) -0.0079(14) 0.0000(14)
C18 0.054(2) 0.052(2) 0.061(2) 0.0048(17) -0.0105(17) 0.0058(16)
C19 0.078(2) 0.052(2) 0.0437(19) 0.0143(16) -0.0038(18) -0.0026(18)
C20 0.074(3) 0.056(2) 0.058(2) 0.0066(17) -0.026(2) -0.0218(19)
C21 0.139(5) 0.066(3) 0.108(4) -0.019(3) -0.054(3) -0.013(3)
C22 0.070(3) 0.131(4) 0.110(4) -0.003(3) -0.029(3) -0.042(3)
C23 0.0421(16) 0.0317(15) 0.0337(15) 0.0025(12) -0.0022(13) -0.0031(12)
C24 0.062(2) 0.0356(17) 0.058(2) 0.0011(15) -0.0046(17) 0.0046(15)
C25 0.0500(19) 0.058(2) 0.0430(18) 0.0089(15) 0.0006(15) -0.0153(16)
C31 0.0354(15) 0.0357(15) 0.0292(14) 0.0053(12) 0.0034(12) -0.0003(12)
C32 0.0406(17) 0.0364(16) 0.0370(16) 0.0055(13) -0.0025(13) -0.0010(13)
C33 0.0520(19) 0.0411(17) 0.0452(18) 0.0127(14) 0.0088(15) -0.0040(15)
C35 0.057(2) 0.0467(18) 0.0374(17) 0.0007(14) 0.0101(15) 0.0026(15)
C36 0.0451(17) 0.0417(17) 0.0316(15) 0.0019(13) 0.0045(13) 0.0012(14)
C37 0.0516(18) 0.0319(15) 0.0338(15) 0.0057(12) 0.0022(14) -0.0040(13)
C38 0.062(2) 0.0385(17) 0.0520(19) 0.0083(15) -0.0038(17) -0.0119(15)
C39 0.062(2) 0.0358(16) 0.0503(19) 0.0062(14) 0.0035(16) 0.0001(15)
C34 0.055(2) 0.0522(19) 0.0388(17) 0.0102(15) 0.0148(15) 0.0014(16)
C40 0.087(5) 0.060(4) 0.052(4) 0.008(3) 0.031(3) -0.006(4)
C41 0.153(6) 0.106(5) 0.056(4) 0.034(3) 0.039(4) 0.041(5)
C42 0.095(5) 0.146(6) 0.106(5) 0.013(5) 0.056(4) -0.027(5)
C40A 0.074(10) 0.067(10) 0.061(10) 0.009(8) 0.015(8) -0.002(8)
C41A 0.119(11) 0.130(12) 0.080(10) -0.006(8) 0.003(8) -0.021(9)
C42A 0.137(14) 0.144(13) 0.132(13) 0.005(9) 0.024(9) -0.011(9)
C43 0.0551(19) 0.0359(16) 0.0336(16) -0.0026(12) 0.0067(14) -0.0011(14)
C44 0.058(2) 0.0407(17) 0.0482(19) -0.0010(14) 0.0057(16) 0.0080(15)
C45 0.060(2) 0.0445(18) 0.0437(18) -0.0045(14) 0.0018(16) -0.0035(16)
B1 0.0444(19) 0.0335(17) 0.0330(17) 0.0021(14) 0.0027(15) -0.0028(15)
C51 0.0395(16) 0.0393(16) 0.0316(15) -0.0023(12) 0.0020(13) 0.0040(13)
F52 0.0619(12) 0.0418(10) 0.0564(11) -0.0051(8) 0.0161(9) -0.0064(9)
C52 0.0447(18) 0.0498(19) 0.0386(17) -0.0057(14) 0.0055(14) -0.0016(15)
F53 0.0887(16) 0.0441(12) 0.0902(16) -0.0203(10) 0.0209(13) -0.0102(11)
C53 0.066(2) 0.0386(18) 0.061(2) -0.0122(16) 0.0099(18) -0.0010(17)
F54 0.156(3) 0.0698(15) 0.106(2) -0.0390(14) 0.0694(19) -0.0051(16)
C54 0.087(3) 0.052(2) 0.067(2) -0.0215(19) 0.029(2) 0.006(2)
F55 0.160(3) 0.0822(17) 0.0858(17) -0.0141(13) 0.0834(18) -0.0050(16)
C55 0.087(3) 0.066(2) 0.053(2) -0.0106(18) 0.034(2) 0.002(2)
F56 0.0956(16) 0.0501(11) 0.0543(12) 0.0003(9) 0.0367(11) -0.0044(11)
C56 0.060(2) 0.0395(17) 0.0461(18) -0.0012(14) 0.0128(16) 0.0004(15)
C61 0.0418(17) 0.0340(15) 0.0368(16) -0.0044(12) -0.0031(13) 0.0013(13)
F62 0.0722(13) 0.0586(12) 0.0385(10) 0.0064(9) -0.0105(9) -0.0080(10)
C62 0.0520(19) 0.0348(16) 0.0444(18) -0.0055(13) -0.0018(15) -0.0019(14)
F63 0.0865(16) 0.0707(14) 0.0901(16) 0.0109(12) -0.0532(14) 0.0002(12)
C63 0.054(2) 0.0434(19) 0.065(2) -0.0065(17) -0.0249(19) 0.0054(16)
F64 0.0407(12) 0.114(2) 0.134(2) -0.0206(17) -0.0228(13) 0.0126(12)
C64 0.0352(19) 0.062(2) 0.087(3) -0.023(2) -0.012(2) 0.0079(17)
F65 0.0451(12) 0.129(2) 0.0905(17) -0.0181(15) 0.0184(12) -0.0186(13)
C65 0.0393(19) 0.072(2) 0.059(2) -0.0158(18) 0.0033(17) -0.0058(17)
F66 0.0468(11) 0.0889(14) 0.0435(11) 0.0074(10) 0.0037(9) -0.0165(10)
C66 0.0391(17) 0.0511(18) 0.0411(17) -0.0071(14) -0.0015(14) -0.0041(14)
C71 0.0306(15) 0.0400(16) 0.0305(15) 0.0054(12) 0.0005(12) -0.0009(12)
C72 0.0452(18) 0.0406(17) 0.0377(16) 0.0016(13) 0.0031(14) -0.0012(14)
C73 0.052(2) 0.0367(17) 0.056(2) 0.0051(15) 0.0026(16) -0.0008(15)
C74 0.0487(19) 0.0475(19) 0.062(2) 0.0223(17) 0.0080(16) -0.0037(16)
C75 0.059(2) 0.049(2) 0.056(2) 0.0145(16) 0.0223(17) 0.0015(16)
C76 0.0398(17) 0.0421(17) 0.0460(18) 0.0089(14) 0.0128(14) 0.0052(13)
C81 0.0325(15) 0.0342(15) 0.0308(14) -0.0008(12) 0.0024(12) -0.0013(12)
C82 0.0367(16) 0.0403(17) 0.0483(18) 0.0091(14) 0.0076(14) 0.0053(13)
C83 0.0457(19) 0.054(2) 0.054(2) 0.0150(16) 0.0155(15) -0.0002(16)
C84 0.0353(17) 0.060(2) 0.056(2) -0.0011(17) 0.0099(15) 0.0036(15)
C85 0.0389(17) 0.0439(18) 0.0501(19) 0.0000(14) -0.0003(14) 0.0040(14)
C86 0.0368(16) 0.0350(15) 0.0365(15) 0.0047(12) 0.0019(13) -0.0018(12)

loop_
_atom_type_symbol
_atom_type_description
_atom_type_scat_dispersion_real
_atom_type_scat_dispersion_imag
_atom_type_scat_source
C C 0.0033 0.0016 'International Tables Vol C Tables 4.2.6.8 and 6.1.1.4'
H H 0.0000 0.0000 'International Tables Vol C Tables 4.2.6.8 and 6.1.1.4'
B B 0.0013 0.0007 'International Tables Vol C Tables 4.2.6.8 and 6.1.1.4'
O O 0.0106 0.0060 'International Tables Vol C Tables 4.2.6.8 and 6.1.1.4'
F F 0.0171 0.0103 'International Tables Vol C Tables 4.2.6.8 and 6.1.1.4'
P P 0.1023 0.0942 'International Tables Vol C Tables 4.2.6.8 and 6.1.1.4'

loop_
_geom_angle_atom_site_label_1
_geom_angle_atom_site_label_2
_geom_angle_atom_site_label_3
_geom_angle
C6 P1 C31 116.55(13)
C6 P1 C11 116.54(12)
C31 P1 C11 106.49(12)
C6 P1 C1 92.47(12)
C31 P1 C1 121.58(12)
C11 P1 C1 102.61(13)
C4 O1 B1 119.0(2)
C7 O2 C4 110.33(19)
C2 C1 P1 108.32(17)
C2 C1 H1A 110.0
P1 C1 H1A 110.0
C2 C1 H1B 110.0
P1 C1 H1B 110.0
H1A C1 H1B 108.4
C3 C2 C8 112.5(2)
C3 C2 C5 107.5(2)
C8 C2 C5 111.9(2)
C3 C2 C1 112.8(2)
C8 C2 C1 107.8(2)
C5 C2 C1 104.0(2)
C2 C3 B1 112.7(2)
C2 C3 H3A 109.1
B1 C3 H3A 109.1
C2 C3 H3B 109.1
B1 C3 H3B 109.1
H3A C3 H3B 107.8
O1 C4 O2 109.5(2)
O1 C4 C71 110.1(2)
O2 C4 C71 105.4(2)
O1 C4 C5 114.3(2)
O2 C4 C5 103.0(2)
C71 C4 C5 113.8(2)
C6 C5 C2 105.8(2)
C6 C5 C4 103.4(2)
C2 C5 C4 115.4(2)
C6 C5 H5 110.6
C2 C5 H5 110.6
C4 C5 H5 110.6
C7 C6 C5 109.2(2)
C7 C6 P1 136.4(2)
C5 C6 P1 107.88(18)
O2 C7 C6 112.7(2)
O2 C7 C81 112.7(2)
C6 C7 C81 134.5(2)
C2 C8 H8A 109.5
C2 C8 H8B 109.5
H8A C8 H8B 109.5
C2 C8 H8C 109.5
H8A C8 H8C 109.5
H8B C8 H8C 109.5
C16 C11 C12 119.1(2)
C16 C11 P1 125.8(2)
C12 C11 P1 115.1(2)
C13 C12 C11 118.7(3)
C13 C12 C17 116.7(2)
C11 C12 C17 124.6(2)
C14 C13 C12 122.9(3)
C14 C13 H13 118.6
C12 C13 H13 118.6
C15 C14 C13 117.1(3)
C15 C14 C20 122.6(3)
C13 C14 C20 120.3(3)
C14 C15 C16 123.3(3)
C14 C15 H15 118.3
C16 C15 H15 118.3
C15 C16 C11 118.7(2)
C15 C16 C23 115.7(2)
C11 C16 C23 125.6(2)
C12 C17 C19 112.1(3)
C12 C17 C18 111.3(3)
C19 C17 C18 110.7(3)
C12 C17 H17 107.5
C19 C17 H17 107.5
C18 C17 H17 107.5
C17 C18 H18A 109.5
C17 C18 H18B 109.5
H18A C18 H18B 109.5
C17 C18 H18C 109.5
H18A C18 H18C 109.5
H18B C18 H18C 109.5
C17 C19 H19A 109.5
C17 C19 H19B 109.5
H19A C19 H19B 109.5
C17 C19 H19C 109.5
H19A C19 H19C 109.5
H19B C19 H19C 109.5
C22 C20 C21 111.9(4)
C22 C20 C14 111.1(3)
C21 C20 C14 112.4(3)
C22 C20 H20 107.0
C21 C20 H20 107.0
C14 C20 H20 107.0
C20 C21 H21A 109.5
C20 C21 H21B 109.5
H21A C21 H21B 109.5
C20 C21 H21C 109.5
H21A C21 H21C 109.5
H21B C21 H21C 109.5
C20 C22 H22A 109.5
C20 C22 H22B 109.5
H22A C22 H22B 109.5
C20 C22 H22C 109.5
H22A C22 H22C 109.5
H22B C22 H22C 109.5
C16 C23 C24 113.4(2)
C16 C23 C25 110.1(2)
C24 C23 C25 109.7(3)
C16 C23 H23 107.8
C24 C23 H23 107.8
C25 C23 H23 107.8
C23 C24 H24A 109.5
C23 C24 H24B 109.5
H24A C24 H24B 109.5
C23 C24 H24C 109.5
H24A C24 H24C 109.5
H24B C24 H24C 109.5
C23 C25 H25A 109.5
C23 C25 H25B 109.5
H25A C25 H25B 109.5
C23 C25 H25C 109.5
H25A C25 H25C 109.5
H25B C25 H25C 109.5
C36 C31 C32 119.0(3)
C36 C31 P1 117.0(2)
C32 C31 P1 123.8(2)
C33 C32 C31 118.6(3)
C33 C32 C37 116.7(3)
C31 C32 C37 124.6(3)
C32 C33 C34 123.1(3)
C32 C33 H33 118.5
C34 C33 H33 118.5
C34 C35 C36 122.6(3)
C34 C35 H35 118.7
C36 C35 H35 118.7
C35 C36 C31 118.9(3)
C35 C36 C43 116.3(3)
C31 C36 C43 124.7(3)
C32 C37 C39 112.3(2)
C32 C37 C38 112.4(3)
C39 C37 C38 109.4(2)
C32 C37 H37 107.5
C39 C37 H37 107.5
C38 C37 H37 107.5
C37 C38 H38A 109.5
C37 C38 H38B 109.5
H38A C38 H38B 109.5
C37 C38 H38C 109.5
H38A C38 H38C 109.5
H38B C38 H38C 109.5
C37 C39 H39A 109.5
C37 C39 H39B 109.5
H39A C39 H39B 109.5
C37 C39 H39C 109.5
H39A C39 H39C 109.5
H39B C39 H39C 109.5
C35 C34 C33 117.3(3)
C35 C34 C40 121.1(5)
C33 C34 C40 121.4(5)
C35 C34 C40A 116.7(12)
C33 C34 C40A 126.0(13)
C40 C34 C40A 7.3(11)
C42 C40 C41 113.2(7)
C42 C40 C34 112.0(6)
C41 C40 C34 112.7(7)
C42 C40 H40 106.1
C41 C40 H40 106.1
C34 C40 H40 106.1
C42A C40A C41A 112(2)
C42A C40A C34 111.9(18)
C41A C40A C34 112.9(15)
C42A C40A H40A 106.5
C41A C40A H40A 106.5
C34 C40A H40A 106.5
C40A C41A H41D 109.5
C40A C41A H41E 109.5
H41D C41A H41E 109.5
C40A C41A H41F 109.5
H41D C41A H41F 109.5
H41E C41A H41F 109.5
C40A C42A H42D 109.5
C40A C42A H42E 109.5
H42D C42A H42E 109.5
C40A C42A H42F 109.5
H42D C42A H42F 109.5
H42E C42A H42F 109.5
C36 C43 C45 112.1(2)
C36 C43 C44 110.3(3)
C45 C43 C44 110.7(2)
C36 C43 H43 107.9
C45 C43 H43 107.9
C44 C43 H43 107.9
C43 C44 H44A 109.5
C43 C44 H44B 109.5
H44A C44 H44B 109.5
C43 C44 H44C 109.5
H44A C44 H44C 109.5
H44B C44 H44C 109.5
C43 C45 H45A 109.5
C43 C45 H45B 109.5
H45A C45 H45B 109.5
C43 C45 H45C 109.5
H45A C45 H45C 109.5
H45B C45 H45C 109.5
O1 B1 C3 109.8(2)
O1 B1 C51 108.9(2)
C3 B1 C51 112.2(2)
O1 B1 C61 105.5(2)
C3 B1 C61 115.0(2)
C51 B1 C61 105.2(2)
C56 C51 C52 112.5(3)
C56 C51 B1 129.1(3)
C52 C51 B1 118.3(3)
F52 C52 C53 114.8(3)
F52 C52 C51 119.3(3)
C53 C52 C51 126.0(3)
F53 C53 C54 120.4(3)
F53 C53 C52 121.5(3)
C54 C53 C52 118.1(3)
F54 C54 C53 120.3(3)
F54 C54 C55 119.8(3)
C53 C54 C55 119.8(3)
F55 C55 C54 119.8(3)
F55 C55 C56 121.0(3)
C54 C55 C56 119.2(3)
F56 C56 C51 120.8(3)
F56 C56 C55 114.7(3)
C51 C56 C55 124.4(3)
C66 C61 C62 113.1(3)
C66 C61 B1 128.4(2)
C62 C61 B1 118.3(3)
F62 C62 C63 116.2(3)
F62 C62 C61 120.2(3)
C63 C62 C61 123.6(3)
C64 C63 F63 120.9(3)
C64 C63 C62 119.9(3)
F63 C63 C62 119.3(4)
C63 C64 F64 120.3(4)
C63 C64 C65 119.8(3)
F64 C64 C65 119.8(4)
F65 C65 C64 120.1(3)
F65 C65 C66 121.0(3)
C64 C65 C66 118.9(3)
F66 C66 C65 114.5(3)
F66 C66 C61 120.8(3)
C65 C66 C61 124.7(3)
C76 C71 C72 118.6(3)
C76 C71 C4 120.6(3)
C72 C71 C4 120.8(2)
C73 C72 C71 120.6(3)
C73 C72 H72 119.7
C71 C72 H72 119.7
C74 C73 C72 119.9(3)
C74 C73 H73 120.1
C72 C73 H73 120.1
C75 C74 C73 119.8(3)
C75 C74 H74 120.1
C73 C74 H74 120.1
C74 C75 C76 120.2(3)
C74 C75 H75 119.9
C76 C75 H75 119.9
C71 C76 C75 120.8(3)
C71 C76 H76 119.6
C75 C76 H76 119.6
C82 C81 C86 119.8(3)
C82 C81 C7 120.6(2)
C86 C81 C7 119.4(2)
C81 C82 C83 119.9(3)
C81 C82 H82 120.1
C83 C82 H82 120.1
C84 C83 C82 120.4(3)
C84 C83 H83 119.8
C82 C83 H83 119.8
C83 C84 C85 119.8(3)
C83 C84 H84 120.1
C85 C84 H84 120.1
C84 C85 C86 120.7(3)
C84 C85 H85 119.7
C86 C85 H85 119.7
C85 C86 C81 119.4(3)
C85 C86 H86 120.3
C81 C86 H86 120.3

loop_
_geom_bond_atom_site_label_1
_geom_bond_atom_site_label_2
_geom_bond_distance
P1 C6 1.762(3)
P1 C31 1.828(3)
P1 C11 1.844(3)
P1 C1 1.859(3)
O1 C4 1.362(3)
O1 B1 1.510(4)
O2 C7 1.352(3)
O2 C4 1.511(3)
C1 C2 1.564(4)
C1 H1A 0.9900
C1 H1B 0.9900
C2 C3 1.531(4)
C2 C8 1.533(4)
C2 C5 1.548(4)
C3 B1 1.632(4)
C3 H3A 0.9900
C3 H3B 0.9900
C4 C71 1.516(4)
C4 C5 1.555(4)
C5 C6 1.515(4)
C5 H5 1.0000
C6 C7 1.363(4)
C7 C81 1.470(4)
C8 H8A 0.9800
C8 H8B 0.9800
C8 H8C 0.9800
C11 C16 1.412(4)
C11 C12 1.422(4)
C12 C13 1.394(4)
C12 C17 1.519(4)
C13 C14 1.385(4)
C13 H13 0.9500
C14 C15 1.381(4)
C14 C20 1.515(4)
C15 C16 1.393(4)
C15 H15 0.9500
C16 C23 1.526(4)
C17 C19 1.533(4)
C17 C18 1.538(4)
C17 H17 1.0000
C18 H18A 0.9800
C18 H18B 0.9800
C18 H18C 0.9800
C19 H19A 0.9800
C19 H19B 0.9800
C19 H19C 0.9800
C20 C22 1.510(6)
C20 C21 1.512(6)
C20 H20 1.0000
C21 H21A 0.9800
C21 H21B 0.9800
C21 H21C 0.9800
C22 H22A 0.9800
C22 H22B 0.9800
C22 H22C 0.9800
C23 C24 1.526(4)
C23 C25 1.527(4)
C23 H23 1.0000
C24 H24A 0.9800
C24 H24B 0.9800
C24 H24C 0.9800
C25 H25A 0.9800
C25 H25B 0.9800
C25 H25C 0.9800
C31 C36 1.409(4)
C31 C32 1.414(4)
C32 C33 1.384(4)
C32 C37 1.523(4)
C33 C34 1.386(4)
C33 H33 0.9500
C35 C34 1.377(4)
C35 C36 1.397(4)
C35 H35 0.9500
C36 C43 1.524(4)
C37 C39 1.534(4)
C37 C38 1.542(4)
C37 H37 1.0000
C38 H38A 0.9800
C38 H38B 0.9800
C38 H38C 0.9800
C39 H39A 0.9800
C39 H39B 0.9800
C39 H39C 0.9800
C34 C40 1.516(6)
C34 C40A 1.518(16)
C40 C42 1.492(9)
C40 C41 1.513(9)
C40 H40 1.0000
C41 H41A 0.9800
C41 H41B 0.9800
C41 H41C 0.9800
C42 H42A 0.9800
C42 H42B 0.9800
C42 H42C 0.9800
C40A C42A 1.506(15)
C40A C41A 1.510(16)
C40A H40A 1.0000
C41A H41D 0.9800
C41A H41E 0.9800
C41A H41F 0.9800
C42A H42D 0.9800
C42A H42E 0.9800
C42A H42F 0.9800
C43 C45 1.534(4)
C43 C44 1.535(4)
C43 H43 1.0000
C44 H44A 0.9800
C44 H44B 0.9800
C44 H44C 0.9800
C45 H45A 0.9800
C45 H45B 0.9800
C45 H45C 0.9800
B1 C51 1.650(4)
B1 C61 1.662(4)
C51 C56 1.374(4)
C51 C52 1.384(4)
F52 C52 1.365(3)
C52 C53 1.380(4)
F53 C53 1.343(4)
C53 C54 1.355(5)
F54 C54 1.349(4)
C54 C55 1.377(5)
F55 C55 1.345(4)
C55 C56 1.382(5)
F56 C56 1.362(4)
C61 C66 1.382(4)
C61 C62 1.391(4)
F62 C62 1.348(4)
C62 C63 1.386(5)
F63 C63 1.355(4)
C63 C64 1.345(5)
F64 C64 1.360(4)
C64 C65 1.368(5)
F65 C65 1.344(4)
C65 C66 1.379(4)
F66 C66 1.354(3)
C71 C76 1.377(4)
C71 C72 1.397(4)
C72 C73 1.389(4)
C72 H72 0.9500
C73 C74 1.383(5)
C73 H73 0.9500
C74 C75 1.375(5)
C74 H74 0.9500
C75 C76 1.392(4)
C75 H75 0.9500
C76 H76 0.9500
C81 C82 1.385(4)
C81 C86 1.394(4)
C82 C83 1.390(4)
C82 H82 0.9500
C83 C84 1.375(4)
C83 H83 0.9500
C84 C85 1.381(4)
C84 H84 0.9500
C85 C86 1.387(4)
C85 H85 0.9500
C86 H86 0.9500

loop_
_geom_torsion_atom_site_label_1
_geom_torsion_atom_site_label_2
_geom_torsion_atom_site_label_3
_geom_torsion_atom_site_label_4
_geom_torsion
C6 P1 C1 C2 1.8(2)
C31 P1 C1 C2 -121.66(19)
C11 P1 C1 C2 119.72(19)
P1 C1 C2 C3 88.7(2)
P1 C1 C2 C8 -146.49(19)
P1 C1 C2 C5 -27.5(2)
C8 C2 C3 B1 64.9(3)
C5 C2 C3 B1 -58.8(3)
C1 C2 C3 B1 -172.9(2)
B1 O1 C4 O2 60.9(3)
B1 O1 C4 C71 176.4(2)
B1 O1 C4 C5 -54.0(3)
C7 O2 C4 O1 -128.6(2)
C7 O2 C4 C71 113.0(2)
C7 O2 C4 C5 -6.6(3)
C3 C2 C5 C6 -73.6(2)
C8 C2 C5 C6 162.4(2)
C1 C2 C5 C6 46.3(3)
C3 C2 C5 C4 40.0(3)
C8 C2 C5 C4 -84.0(3)
C1 C2 C5 C4 159.9(2)
O1 C4 C5 C6 129.2(2)
O2 C4 C5 C6 10.4(2)
C71 C4 C5 C6 -103.2(3)
O1 C4 C5 C2 14.2(3)
O2 C4 C5 C2 -104.5(2)
C71 C4 C5 C2 141.9(2)
C2 C5 C6 C7 110.1(2)
C4 C5 C6 C7 -11.6(3)
C2 C5 C6 P1 -46.6(2)
C4 C5 C6 P1 -168.28(17)
C31 P1 C6 C7 5.7(3)
C11 P1 C6 C7 132.9(3)
C1 P1 C6 C7 -121.7(3)
C31 P1 C6 C5 152.95(17)
C11 P1 C6 C5 -79.9(2)
C1 P1 C6 C5 25.53(19)
C4 O2 C7 C6 -0.7(3)
C4 O2 C7 C81 178.4(2)
C5 C6 C7 O2 8.1(3)
P1 C6 C7 O2 155.0(2)
C5 C6 C7 C81 -170.8(3)
P1 C6 C7 C81 -23.9(5)
C6 P1 C11 C16 -10.7(3)
C31 P1 C11 C16 121.3(3)
C1 P1 C11 C16 -109.9(3)
C6 P1 C11 C12 171.0(2)
C31 P1 C11 C12 -57.0(2)
C1 P1 C11 C12 71.7(2)
C16 C11 C12 C13 -4.7(4)
P1 C11 C12 C13 173.8(2)
C16 C11 C12 C17 173.4(3)
P1 C11 C12 C17 -8.2(4)
C11 C12 C13 C14 1.5(5)
C17 C12 C13 C14 -176.7(3)
C12 C13 C14 C15 2.7(5)
C12 C13 C14 C20 -179.3(3)
C13 C14 C15 C16 -3.9(5)
C20 C14 C15 C16 178.2(3)
C14 C15 C16 C11 0.8(5)
C14 C15 C16 C23 178.9(3)
C12 C11 C16 C15 3.6(4)
P1 C11 C16 C15 -174.7(2)
C12 C11 C16 C23 -174.3(3)
P1 C11 C16 C23 7.4(4)
C13 C12 C17 C19 -61.1(4)
C11 C12 C17 C19 120.8(3)
C13 C12 C17 C18 63.5(4)
C11 C12 C17 C18 -114.6(3)
C15 C14 C20 C22 82.6(5)
C13 C14 C20 C22 -95.3(4)
C15 C14 C20 C21 -43.7(5)
C13 C14 C20 C21 138.5(4)
C15 C16 C23 C24 56.5(4)
C11 C16 C23 C24 -125.5(3)
C15 C16 C23 C25 -66.8(3)
C11 C16 C23 C25 111.1(3)
C6 P1 C31 C36 85.5(2)
C11 P1 C31 C36 -46.5(2)
C1 P1 C31 C36 -163.2(2)
C6 P1 C31 C32 -99.2(2)
C11 P1 C31 C32 128.8(2)
C1 P1 C31 C32 12.1(3)
C36 C31 C32 C33 8.5(4)
P1 C31 C32 C33 -166.8(2)
C36 C31 C32 C37 -168.1(3)
P1 C31 C32 C37 16.6(4)
C31 C32 C33 C34 -3.7(5)
C37 C32 C33 C34 173.2(3)
C34 C35 C36 C31 0.2(5)
C34 C35 C36 C43 -175.8(3)
C32 C31 C36 C35 -6.9(4)
P1 C31 C36 C35 168.7(2)
C32 C31 C36 C43 168.8(3)
P1 C31 C36 C43 -15.6(4)
C33 C32 C37 C39 73.2(3)
C31 C32 C37 C39 -110.1(3)
C33 C32 C37 C38 -50.7(3)
C31 C32 C37 C38 125.9(3)
C36 C35 C34 C33 4.6(5)
C36 C35 C34 C40 179.9(5)
C36 C35 C34 C40A -173.5(11)
C32 C33 C34 C35 -2.8(5)
C32 C33 C34 C40 -178.1(5)
C32 C33 C34 C40A 175.1(12)
C35 C34 C40 C42 -104.8(8)
C33 C34 C40 C42 70.3(9)
C40A C34 C40 C42 -159(14)
C35 C34 C40 C41 126.2(7)
C33 C34 C40 C41 -58.7(8)
C40A C34 C40 C41 72(13)
C35 C34 C40A C42A -155.8(19)
C33 C34 C40A C42A 26(3)
C40 C34 C40A C42A -27(12)
C35 C34 C40A C41A 77(3)
C33 C34 C40A C41A -101(2)
C40 C34 C40A C41A -154(15)
C35 C36 C43 C45 -64.0(4)
C31 C36 C43 C45 120.2(3)
C35 C36 C43 C44 59.8(3)
C31 C36 C43 C44 -115.9(3)
C4 O1 B1 C3 33.1(3)
C4 O1 B1 C51 156.2(2)
C4 O1 B1 C61 -91.3(3)
C2 C3 B1 O1 25.6(3)
C2 C3 B1 C51 -95.6(3)
C2 C3 B1 C61 144.3(2)
O1 B1 C51 C56 -4.4(4)
C3 B1 C51 C56 117.3(3)
C61 B1 C51 C56 -117.0(3)
O1 B1 C51 C52 172.6(2)
C3 B1 C51 C52 -65.7(3)
C61 B1 C51 C52 60.0(3)
C56 C51 C52 F52 179.7(3)
B1 C51 C52 F52 2.2(4)
C56 C51 C52 C53 1.0(5)
B1 C51 C52 C53 -176.5(3)
F52 C52 C53 F53 0.4(5)
C51 C52 C53 F53 179.1(3)
F52 C52 C53 C54 -178.1(3)
C51 C52 C53 C54 0.7(5)
F53 C53 C54 F54 1.4(6)
C52 C53 C54 F54 179.8(3)
F53 C53 C54 C55 179.2(4)
C52 C53 C54 C55 -2.3(6)
F54 C54 C55 F55 0.3(6)
C53 C54 C55 F55 -177.6(4)
F54 C54 C55 C56 180.0(4)
C53 C54 C55 C56 2.1(6)
C52 C51 C56 F56 178.2(3)
B1 C51 C56 F56 -4.7(5)
C52 C51 C56 C55 -1.3(5)
B1 C51 C56 C55 175.9(3)
F55 C55 C56 F56 0.0(5)
C54 C55 C56 F56 -179.7(4)
F55 C55 C56 C51 179.4(3)
C54 C55 C56 C51 -0.2(6)
O1 B1 C61 C66 129.4(3)
C3 B1 C61 C66 8.3(4)
C51 B1 C61 C66 -115.6(3)
O1 B1 C61 C62 -46.4(3)
C3 B1 C61 C62 -167.4(2)
C51 B1 C61 C62 68.6(3)
C66 C61 C62 F62 175.6(3)
B1 C61 C62 F62 -8.0(4)
C66 C61 C62 C63 -3.4(4)
B1 C61 C62 C63 173.0(3)
F62 C62 C63 C64 -177.9(3)
C61 C62 C63 C64 1.1(5)
F62 C62 C63 F63 1.2(4)
C61 C62 C63 F63 -179.8(3)
F63 C63 C64 F64 0.9(5)
C62 C63 C64 F64 -180.0(3)
F63 C63 C64 C65 -178.1(3)
C62 C63 C64 C65 1.0(5)
C63 C64 C65 F65 177.7(3)
F64 C64 C65 F65 -1.3(5)
C63 C64 C65 C66 -0.6(5)
F64 C64 C65 C66 -179.6(3)
F65 C65 C66 F66 0.0(5)
C64 C65 C66 F66 178.4(3)
F65 C65 C66 C61 179.6(3)
C64 C65 C66 C61 -2.0(5)
C62 C61 C66 F66 -176.6(3)
B1 C61 C66 F66 7.5(5)
C62 C61 C66 C65 3.8(4)
B1 C61 C66 C65 -172.1(3)
O1 C4 C71 C76 25.2(3)
O2 C4 C71 C76 143.3(2)
C5 C4 C71 C76 -104.6(3)
O1 C4 C71 C72 -156.2(2)
O2 C4 C71 C72 -38.1(3)
C5 C4 C71 C72 74.0(3)
C76 C71 C72 C73 0.1(4)
C4 C71 C72 C73 -178.5(3)
C71 C72 C73 C74 0.6(5)
C72 C73 C74 C75 -0.5(5)
C73 C74 C75 C76 -0.4(5)
C72 C71 C76 C75 -1.0(4)
C4 C71 C76 C75 177.6(3)
C74 C75 C76 C71 1.2(5)
O2 C7 C81 C82 -121.2(3)
C6 C7 C81 C82 57.7(4)
O2 C7 C81 C86 54.3(3)
C6 C7 C81 C86 -126.8(3)
C86 C81 C82 C83 1.5(4)
C7 C81 C82 C83 177.1(3)
C81 C82 C83 C84 0.1(5)
C82 C83 C84 C85 -1.0(5)
C83 C84 C85 C86 0.1(5)
C84 C85 C86 C81 1.5(4)
C82 C81 C86 C85 -2.3(4)
C7 C81 C86 C85 -178.0(2)

loop_
_platon_squeeze_void_nr
_platon_squeeze_void_average_x
_platon_squeeze_void_average_y
_platon_squeeze_void_average_z
_platon_squeeze_void_volume
_platon_squeeze_void_count_electrons
_platon_squeeze_void_content
1 -0.034 0.000 0.000 709 135 ' '
2 0.007 0.500 0.500 709 135 ' '
